data_1561835
loop_
_publ_author_name
'Buch, Christian Dirk'
'Hansen, Steen H.'
'Mitcov, Dmitri'
'Tram, Camilla Mia'
'Nichol, Gary Stephen'
'Brechin, Euan K.'
'Piligkos, Stergios'

_publ_section_title
;
 Design of Pure Heterodinuclear Lanthanoid Cryptate Complexes
;
_journal_name_full 'Chemical Science'
_journal_paper_doi 10.1039/D1SC00987G
_journal_year 2021
_chemical_absolute_configuration ad
_chemical_formula_moiety 'C39 H45 Lu N10 O9 Yb, N O3, 2.5(H2 O)'
_chemical_formula_sum 'C39 H50 Lu N11 O14.5 Yb'
_chemical_formula_weight 1252.91
_space_group_crystal_system tetragonal
_space_group_IT_number 96
_space_group_name_Hall 'P 4nw 2abw'
_space_group_name_H-M_alt 'P 43 21 2'
_atom_sites_solution_hydrogens mixed
_atom_sites_solution_primary dual
_audit_block_doi 10.5517/ccdc.csd.cc2747k6
_audit_creation_date 2021-02-03
_audit_creation_method
;
Olex2 1.3-beta
(compiled 2020.11.12 svn.r5f609507 for OlexSys, GUI svn.r6226)
;
_audit_update_record
;
2021-02-03 deposited with the CCDC.	2021-04-15 downloaded from the CCDC.
;
_cell_angle_alpha 90
_cell_angle_beta 90
_cell_angle_gamma 90
_cell_formula_units_Z 8
_cell_length_a 17.5896(7)
_cell_length_b 17.5896(7)
_cell_length_c 28.9543(19)
_cell_measurement_reflns_used 9161
_cell_measurement_temperature 100
_cell_measurement_theta_max 28.270
_cell_measurement_theta_min 2.683
_cell_volume 8958.3(8)
_computing_cell_refinement 'SAINT V8.40A (Bruker, 2019)'
_computing_data_reduction 'SAINT V8.40A (Bruker, 2019)'
_computing_molecular_graphics 'Olex2 1.3-beta (Dolomanov et al., 2009)'
_computing_publication_material 'Olex2 1.3-beta (Dolomanov et al., 2009)'
_computing_structure_refinement 'SHELXL 2018/3 (Sheldrick, 2015)'
_computing_structure_solution 'SHELXT 2014/5 (Sheldrick, 2014)'
_diffrn_ambient_temperature 100.0
_diffrn_measured_fraction_theta_full 0.997
_diffrn_measured_fraction_theta_max 0.997
_diffrn_measurement_device_type 'Bruker D8 VENTURE'
_diffrn_measurement_method '\f and \w scans'
_diffrn_radiation_type MoK\a
_diffrn_radiation_wavelength 0.71073
_diffrn_reflns_av_R_equivalents 0.0507
_diffrn_reflns_av_unetI/netI 0.0256
_diffrn_reflns_Laue_measured_fraction_full 0.997
_diffrn_reflns_Laue_measured_fraction_max 0.997
_diffrn_reflns_limit_h_max 22
_diffrn_reflns_limit_h_min -22
_diffrn_reflns_limit_k_max 22
_diffrn_reflns_limit_k_min -22
_diffrn_reflns_limit_l_max 36
_diffrn_reflns_limit_l_min -37
_diffrn_reflns_number 115628
_diffrn_reflns_point_group_measured_fraction_full 0.998
_diffrn_reflns_point_group_measured_fraction_max 0.998
_diffrn_reflns_theta_full 25.242
_diffrn_reflns_theta_max 27.480
_diffrn_reflns_theta_min 1.822
_diffrn_source_current 1.0
_diffrn_source_power 0.05
_diffrn_source_voltage 50.0
_diffrn_standards_number 0
_exptl_absorpt_coefficient_mu 4.346
_exptl_absorpt_correction_T_max 0.7457
_exptl_absorpt_correction_T_min 0.4901
_exptl_absorpt_correction_type multi-scan
_exptl_absorpt_process_details
;
SADABS-2016/2 (Bruker,2016/2) was used for absorption correction.
wR2(int) was 0.1398 before and 0.0700 after correction.
The Ratio of minimum to maximum transmission is 0.6572.
The \l/2 correction factor is Not present.
;
_exptl_crystal_colour 'clear yellow'
_exptl_crystal_colour_lustre clear
_exptl_crystal_colour_primary yellow
_exptl_crystal_density_diffrn 1.858
_exptl_crystal_description needle
_exptl_crystal_F_000 4944
_exptl_crystal_size_max 0.478
_exptl_crystal_size_mid 0.08
_exptl_crystal_size_min 0.068
_refine_diff_density_max 2.028
_refine_diff_density_min -0.965
_refine_diff_density_rms 0.128
_refine_ls_abs_structure_details
;
 Flack x determined using 4066 quotients [(I+)-(I-)]/[(I+)+(I-)]
 (Parsons, Flack and Wagner, Acta Cryst. B69 (2013) 249-259).
;
_refine_ls_abs_structure_Flack -0.018(3)
_refine_ls_extinction_method none
_refine_ls_goodness_of_fit_ref 1.164
_refine_ls_hydrogen_treatment mixed
_refine_ls_matrix_type full
_refine_ls_number_parameters 636
_refine_ls_number_reflns 10256
_refine_ls_number_restraints 126
_refine_ls_restrained_S_all 1.217
_refine_ls_R_factor_all 0.0333
_refine_ls_R_factor_gt 0.0278
_refine_ls_shift/su_max 0.005
_refine_ls_shift/su_mean 0.000
_refine_ls_structure_factor_coef Fsqd
_refine_ls_weighting_details 'w=1/[\s^2^(Fo^2^)+(0.0248P)^2^+25.7606P] where P=(Fo^2^+2Fc^2^)/3'
_refine_ls_weighting_scheme calc
_refine_ls_wR_factor_gt 0.0632
_refine_ls_wR_factor_ref 0.0669
_reflns_Friedel_coverage 0.775
_reflns_Friedel_fraction_full 0.999
_reflns_Friedel_fraction_max 1.000
_reflns_number_gt 9589
_reflns_number_total 10256
_reflns_threshold_expression 'I > 2\s(I)'
_cod_data_source_file d1sc00987g2.cif
_cod_data_source_block mo_d8v4658_0m_a
_cod_original_cell_volume 8958.3(9)
_cod_original_formula_sum 'C39 H50 Lu N11 O14.50 Yb'
_cod_database_code 1561835
_shelx_shelxl_version_number 2018/3
_shelx_space_group_comment
;
The symmetry employed for this shelxl refinement is uniquely defined
by the following loop, which should always be used as a source of
symmetry information in preference to the above space-group names.
They are only intended as comments.
;
_olex2_refinement_description
;
1. Fixed Uiso
 At 1.2 times of:
  All C(H) groups, All C(H,H) groups, All O(H) groups, All O(H,H) groups
 At 1.5 times of:
  All C(H,H,H) groups
2. Shared sites
{Yb1, Lu1A}
{Lu2, Yb2A}
3. Restrained distances
 O13A-H13C = O13A-H13D = O13-H13A = O13-H13B = O16-H16D = C4-C3 = O16-H16E =
 O14-H14A
 0.84 with sigma of 0.02
 O15-H15
 0.84 with sigma of 0.02
 H14A-H14A_$5
 1.35 with sigma of 0.04
 H16D-H16E = H13D-H13C = H13A-H13B
 1.35 with sigma of 0.04
 H15-H15_$1
 1.35 with sigma of 0.04
 O12A-N11A \\sim O11A-N11A \\sim O10A-N11A \\sim O10-N11 \\sim O11-N11 \\sim
O12-N11
 with sigma of 0.02
 N9-O4 \\sim N9-O4A \\sim N9-O5 \\sim N9-O6
 with sigma of 0.02
4. Restrained planarity
 O4, N9, O5, O6
 with sigma of 0.1
5. Uiso/Uaniso restraints and constraints
Uanis(Yb1) = Uanis(Lu1A)
Uanis(Lu2) = Uanis(Yb2A)
6. Rigid body (RIGU) restrains
 O10, O11, O12, N11
 with sigma for 1-2 distances of 0.004 and sigma for 1-3 distances of 0.004
 O10A, O11A, O12A, N11A
 with sigma for 1-2 distances of 0.004 and sigma for 1-3 distances of 0.004
 O5, N9, O6, O4A
 with sigma for 1-2 distances of 0.004 and sigma for 1-3 distances of 0.004
 O5, N9, O6, O4
 with sigma for 1-2 distances of 0.004 and sigma for 1-3 distances of 0.004
7. Same fragment restrains
{O7, O8, O9, N10} sigma for 1-2: 0.02, 1-3: 0.04
as in
{O10, O11, O12, N11}
{O7, O8, O9, N10} sigma for 1-2: 0.02, 1-3: 0.04
as in
{O10A, O11A, O12A, N11A}
8. Others
 Sof(O4A)=1-FVAR(1)
 Sof(O4)=FVAR(1)
 Sof(Lu1A)=Sof(Yb2A)=1-FVAR(2)
 Sof(Yb1)=Sof(Lu2)=FVAR(2)
 Fixed Sof: O10(0.5) O11(0.5) O12(0.5) N11(0.5) O10A(0.5) O11A(0.5) O12A(0.5)
 N11A(0.5) O13(0.5) H13A(0.5) H13B(0.5) O13A(0.5) H13C(0.5) H13D(0.5) H16D(0.5)
9.a Everything fixed:
 O13, H13A, H13B, O13A, H13C, H13D, O14, H14A, O16, H16D, H16E
9.b Secondary CH2 refined with riding coordinates:
 C28(H28A,H28B), C29(H29A,H29B), C30(H30A,H30B), C31(H31A,H31B), C32(H32A,
 H32B), C33(H33A,H33B), C34(H34A,H34B), C35(H35A,H35B), C36(H36A,H36B),
 C37(H37A,H37B), C38(H38A,H38B), C39(H39A,H39B)
9.c Aromatic/amide H refined with riding coordinates:
 C3(H3), C5(H5), C8(H8), C9(H9), C12(H12), C14(H14), C17(H17), C18(H18),
 C21(H21), C23(H23), C26(H26), C27(H27)
9.d Idealised Me refined as rotating group:
 C7(H7A,H7B,H7C), C16(H16A,H16B,H16C), C25(H25A,H25B,H25C)
;
_olex2_diffrn_ambient_temperature_device 'Oxford Cryosystems Cryostream 800'
_olex2_submission_original_sample_id D8V4658
_olex2_submission_special_instructions 'No special instructions were received'

loop_
_space_group_symop_operation_xyz
'x, y, z'
'-y+1/2, x+1/2, z+3/4'
'-x, -y, z+1/2'
'y+1/2, -x+1/2, z+1/4'
'x+1/2, -y+1/2, -z+1/4'
'-x+1/2, y+1/2, -z+3/4'
'y, x, -z'
'-y, -x, -z+1/2'

loop_
_atom_site_label
_atom_site_type_symbol
_atom_site_fract_x
_atom_site_fract_y
_atom_site_fract_z
_atom_site_U_iso_or_equiv
_atom_site_adp_type
_atom_site_occupancy
_atom_site_site_symmetry_order
_atom_site_calc_flag
_atom_site_refinement_flags_posn
_atom_site_refinement_flags_adp
_atom_site_refinement_flags_occupancy
_atom_site_disorder_assembly
_atom_site_disorder_group
Yb1 Yb 0.14161(2) 0.61214(2) 0.39634(2) 0.01641(10) Uani 0.73(7) 1 d . . P A 1
Lu2 Lu 0.05412(2) 0.68485(2) 0.49308(2) 0.01753(10) Uani 0.73(7) 1 d . . P A 1
Lu1A Lu 0.14161(2) 0.61214(2) 0.39634(2) 0.01641(10) Uani 0.27(7) 1 d . . P A 2
Yb2A Yb 0.05412(2) 0.68485(2) 0.49308(2) 0.01753(10) Uani 0.27(7) 1 d . . P A 2
O1 O 0.1745(3) 0.6471(3) 0.46960(15) 0.0176(9) Uani 1 1 d . . . . .
O2 O 0.0840(3) 0.7229(3) 0.42056(16) 0.0209(10) Uani 1 1 d . . . . .
O3 O 0.0430(3) 0.5760(3) 0.44708(16) 0.0209(10) Uani 1 1 d . . . . .
O4 O 0.1818(9) 0.4614(17) 0.4529(6) 0.080(10) Uani 0.41(2) 1 d D . P B 1
O5 O 0.2425(3) 0.5338(3) 0.4148(2) 0.0347(13) Uani 1 1 d D . . . .
O6 O 0.3016(4) 0.4629(4) 0.4649(2) 0.0495(17) Uani 1 1 d D . . C 1
O7 O -0.0807(4) 0.6897(3) 0.43215(19) 0.0364(14) Uani 1 1 d D . . . .
O8 O -0.0391(3) 0.7792(3) 0.47725(17) 0.0262(11) Uani 1 1 d D . . . .
O9 O -0.1317(5) 0.8016(4) 0.4300(3) 0.060(2) Uani 1 1 d D . . . .
N10 N -0.0852(4) 0.7566(4) 0.4460(2) 0.0315(15) Uani 1 1 d D . . . .
N1 N 0.2508(3) 0.6895(3) 0.38490(19) 0.0189(12) Uani 1 1 d . . . . .
N2 N 0.1195(4) 0.6256(3) 0.55714(18) 0.0212(12) Uani 1 1 d . . . . .
N3 N 0.0713(3) 0.6659(5) 0.3326(2) 0.0302(16) Uani 1 1 d . . . . .
N4 N 0.1126(4) 0.8050(3) 0.5052(2) 0.0249(13) Uani 1 1 d . . . . .
N5 N 0.1067(4) 0.4898(4) 0.3648(2) 0.0320(16) Uani 1 1 d . . . . .
N6 N -0.0581(4) 0.6302(3) 0.5263(2) 0.0215(12) Uani 1 1 d . . . . .
N7 N 0.2046(3) 0.5865(4) 0.3157(2) 0.0246(13) Uani 1 1 d . . . . .
N8 N 0.0182(4) 0.7422(4) 0.5748(2) 0.0271(14) Uani 1 1 d . . . . .
N9 N 0.2494(4) 0.4746(5) 0.4390(3) 0.049(2) Uani 1 1 d D . . . .
C1 C 0.2430(4) 0.6520(4) 0.4877(2) 0.0200(14) Uani 1 1 d . . . . .
C2 C 0.3071(4) 0.6742(4) 0.4620(2) 0.0206(14) Uani 1 1 d . . . . .
C3 C 0.3793(4) 0.6723(4) 0.4838(2) 0.0251(16) Uani 1 1 d D . . . .
H3 H 0.422460 0.686783 0.466147 0.030 Uiso 1 1 calc R U . . .
C4 C 0.3899(5) 0.6516(5) 0.5269(3) 0.0309(17) Uani 1 1 d D . . . .
C5 C 0.3265(5) 0.6344(4) 0.5541(2) 0.0247(15) Uani 1 1 d . . . . .
H5 H 0.333270 0.621528 0.585731 0.030 Uiso 1 1 calc R U . . .
C6 C 0.2535(4) 0.6359(4) 0.5353(2) 0.0213(14) Uani 1 1 d . . . . .
C7 C 0.4695(5) 0.6485(6) 0.5478(3) 0.042(2) Uani 1 1 d . . . . .
H7A H 0.489931 0.700193 0.550363 0.063 Uiso 1 1 calc R U . . .
H7B H 0.502702 0.617970 0.528010 0.063 Uiso 1 1 calc R U . . .
H7C H 0.466868 0.625467 0.578609 0.063 Uiso 1 1 calc R U . . .
C8 C 0.3054(4) 0.6971(4) 0.4136(2) 0.0204(14) Uani 1 1 d . . . . .
H8 H 0.350252 0.720524 0.401997 0.025 Uiso 1 1 calc R U . . .
C9 C 0.1909(5) 0.6195(4) 0.5661(2) 0.0244(15) Uani 1 1 d . . . . .
H9 H 0.203934 0.602470 0.596251 0.029 Uiso 1 1 calc R U . . .
C10 C 0.0789(4) 0.7910(4) 0.4019(3) 0.0225(15) Uani 1 1 d . . . . .
C11 C 0.0612(4) 0.7994(5) 0.3545(3) 0.0317(18) Uani 1 1 d . . . . .
C12 C 0.0514(5) 0.8716(6) 0.3348(3) 0.044(3) Uani 1 1 d . . . . .
H12 H 0.037048 0.875255 0.303277 0.052 Uiso 1 1 calc R U . . .
C13 C 0.0621(5) 0.9380(6) 0.3601(4) 0.052(3) Uani 1 1 d . . . . .
C14 C 0.0824(5) 0.9295(5) 0.4060(4) 0.039(2) Uani 1 1 d . . . . .
H14 H 0.089902 0.974014 0.423993 0.047 Uiso 1 1 calc R U . . .
C15 C 0.0925(4) 0.8578(4) 0.4275(3) 0.0276(16) Uani 1 1 d . . . . .
C16 C 0.0517(6) 1.0159(6) 0.3392(5) 0.075(5) Uani 1 1 d . . . . .
H16A H 0.010074 1.042241 0.355010 0.113 Uiso 1 1 calc R U . . .
H16B H 0.039560 1.010861 0.306321 0.113 Uiso 1 1 calc R U . . .
H16C H 0.098743 1.045178 0.342757 0.113 Uiso 1 1 calc R U . . .
C17 C 0.0538(4) 0.7351(6) 0.3242(3) 0.036(2) Uani 1 1 d . . . . .
H17 H 0.033555 0.745144 0.294410 0.043 Uiso 1 1 calc R U . . .
C18 C 0.1141(4) 0.8601(4) 0.4760(3) 0.0282(16) Uani 1 1 d . . . . .
H18 H 0.131224 0.907781 0.487367 0.034 Uiso 1 1 calc R U . . .
C19 C -0.0054(4) 0.5171(4) 0.4477(2) 0.0164(13) Uani 1 1 d . . . . .
C20 C 0.0060(4) 0.4515(4) 0.4200(2) 0.0192(13) Uani 1 1 d . . . . .
C21 C -0.0430(4) 0.3889(4) 0.4233(3) 0.0241(15) Uani 1 1 d . . . . .
H21 H -0.032342 0.345249 0.405088 0.029 Uiso 1 1 calc R U . . .
C22 C -0.1062(4) 0.3877(4) 0.4516(3) 0.0269(16) Uani 1 1 d . . . . .
C23 C -0.1189(4) 0.4517(4) 0.4774(2) 0.0237(15) Uani 1 1 d . . . . .
H23 H -0.162694 0.452938 0.496591 0.028 Uiso 1 1 calc R U . . .
C24 C -0.0704(4) 0.5162(4) 0.4772(2) 0.0168(13) Uani 1 1 d . . . . .
C25 C -0.1549(5) 0.3181(6) 0.4542(3) 0.043(2) Uani 1 1 d . . . . .
H25A H -0.127788 0.278160 0.471077 0.064 Uiso 1 1 calc R U . . .
H25B H -0.166411 0.300394 0.422890 0.064 Uiso 1 1 calc R U . . .
H25C H -0.202347 0.330286 0.470309 0.064 Uiso 1 1 calc R U . . .
C26 C 0.0628(4) 0.4417(4) 0.3835(3) 0.0266(16) Uani 1 1 d . . . . .
H26 H 0.067456 0.391326 0.372064 0.032 Uiso 1 1 calc R U . . .
C27 C -0.0938(4) 0.5717(4) 0.5113(2) 0.0213(14) Uani 1 1 d . . . . .
H27 H -0.142595 0.563559 0.524381 0.026 Uiso 1 1 calc R U . . .
C28 C 0.2674(4) 0.7073(4) 0.3364(2) 0.0234(15) Uani 1 1 d . . . . .
H28A H 0.314987 0.737107 0.333976 0.028 Uiso 1 1 calc R U . . .
H28B H 0.225456 0.737153 0.322636 0.028 Uiso 1 1 calc R U . . .
C29 C 0.2759(4) 0.6308(4) 0.3117(2) 0.0228(15) Uani 1 1 d . . . . .
H29A H 0.287837 0.639449 0.278713 0.027 Uiso 1 1 calc R U . . .
H29B H 0.318316 0.601762 0.325612 0.027 Uiso 1 1 calc R U . . .
C30 C 0.0687(5) 0.6141(7) 0.2923(3) 0.045(3) Uani 1 1 d . . . . .
H30A H 0.036476 0.635509 0.267454 0.054 Uiso 1 1 calc R U . . .
H30B H 0.048547 0.563658 0.301189 0.054 Uiso 1 1 calc R U . . .
C31 C 0.1523(4) 0.6082(6) 0.2766(2) 0.034(2) Uani 1 1 d . . . . .
H31A H 0.156298 0.569626 0.251760 0.041 Uiso 1 1 calc R U . . .
H31B H 0.168643 0.657639 0.263641 0.041 Uiso 1 1 calc R U . . .
C32 C 0.1498(5) 0.4591(6) 0.3249(3) 0.046(3) Uani 1 1 d . . . . .
H32A H 0.116639 0.459092 0.297319 0.055 Uiso 1 1 calc R U . . .
H32B H 0.164303 0.405799 0.331498 0.055 Uiso 1 1 calc R U . . .
C33 C 0.2213(4) 0.5051(5) 0.3146(3) 0.0332(19) Uani 1 1 d . . . . .
H33A H 0.260926 0.493135 0.337779 0.040 Uiso 1 1 calc R U . . .
H33B H 0.241124 0.490996 0.283758 0.040 Uiso 1 1 calc R U . . .
C34 C 0.0696(5) 0.6148(5) 0.5978(2) 0.0307(17) Uani 1 1 d . . . . .
H34A H 0.096907 0.587228 0.622569 0.037 Uiso 1 1 calc R U . . .
H34B H 0.023716 0.585348 0.589241 0.037 Uiso 1 1 calc R U . . .
C35 C 0.0480(5) 0.6939(5) 0.6136(2) 0.0302(17) Uani 1 1 d . . . . .
H35A H 0.008703 0.690081 0.637995 0.036 Uiso 1 1 calc R U . . .
H35B H 0.093173 0.718927 0.627274 0.036 Uiso 1 1 calc R U . . .
C36 C 0.1257(5) 0.8247(5) 0.5535(3) 0.0338(19) Uani 1 1 d . . . . .
H36A H 0.147173 0.876558 0.555941 0.041 Uiso 1 1 calc R U . . .
H36B H 0.161970 0.788495 0.567674 0.041 Uiso 1 1 calc R U . . .
C37 C 0.0493(5) 0.8207(5) 0.5782(3) 0.0340(19) Uani 1 1 d . . . . .
H37A H 0.055695 0.834855 0.611040 0.041 Uiso 1 1 calc R U . . .
H37B H 0.013350 0.857135 0.563879 0.041 Uiso 1 1 calc R U . . .
C38 C -0.0988(5) 0.6668(4) 0.5658(3) 0.0303(18) Uani 1 1 d . . . . .
H38A H -0.094552 0.633986 0.593478 0.036 Uiso 1 1 calc R U . . .
H38B H -0.153363 0.672157 0.558137 0.036 Uiso 1 1 calc R U . . .
C39 C -0.0650(5) 0.7454(5) 0.5764(3) 0.0302(18) Uani 1 1 d . . . . .
H39A H -0.083659 0.782731 0.553460 0.036 Uiso 1 1 calc R U . . .
H39B H -0.081648 0.762201 0.607392 0.036 Uiso 1 1 calc R U . . .
O10 O 0.4520(9) 0.7062(10) 0.2940(6) 0.072(4) Uani 0.5 1 d D . P D 1
O11 O 0.4745(11) 0.7358(10) 0.3678(7) 0.096(7) Uani 0.5 1 d D . P D 1
O12 O 0.5019(14) 0.6274(11) 0.3416(7) 0.106(8) Uani 0.5 1 d D . P D 1
N11 N 0.4762(8) 0.6918(8) 0.3330(6) 0.051(4) Uani 0.5 1 d D . P D 1
O10A O 0.5779(12) 0.7193(10) 0.4497(5) 0.082(6) Uani 0.5 1 d D . P E 2
O11A O 0.4881(8) 0.7714(9) 0.4128(5) 0.062(4) Uani 0.5 1 d D . P E 2
O12A O 0.5592(12) 0.6920(10) 0.3767(5) 0.080(5) Uani 0.5 1 d D . P E 2
N11A N 0.5432(7) 0.7254(7) 0.4123(4) 0.028(3) Uani 0.5 1 d D . P E 2
O13 O 0.562200 0.735630 0.438850 0.092 Uani 0.5 1 d D . P F 1
H13A H 0.564530 0.705950 0.410150 0.110 Uiso 0.5 1 d D U P G 1
H13B H 0.597760 0.694010 0.453370 0.110 Uiso 0.5 1 d D U P H 1
O13A O 0.467980 0.697590 0.293840 0.043 Uani 0.5 1 d D . P I 2
H13C H 0.464270 0.652220 0.284420 0.051 Uiso 0.5 1 d D U P J 2
H13D H 0.478750 0.691110 0.322570 0.051 Uiso 0.5 1 d D U P K 2
O14 O -0.060260 0.939740 0.500000 0.045 Uani 1 2 d DS T P . .
H14A H -0.061250 0.899460 0.484250 0.054 Uiso 1 1 d D U . . .
O16 O 0.050600 1.050600 0.500000 0.053 Uani 1 2 d DS T P . .
H16D H 0.080320 1.043180 0.521350 0.064 Uiso 0.5 1 d D U P . .
H16E H 0.017230 1.017230 0.500000 0.064 Uiso 1 2 d DS U P . .
O15 O 0.1935(3) 0.8065(3) 0.250000 0.0362(19) Uani 1 2 d DS T P . .
O4A O 0.2240(10) 0.4075(7) 0.4226(7) 0.084(7) Uani 0.59(2) 1 d D . P B 2
H15 H 0.200(3) 0.854(2) 0.252(15) 0.32(17) Uiso 1 1 d D . . . .

loop_
_atom_site_aniso_label
_atom_site_aniso_U_11
_atom_site_aniso_U_22
_atom_site_aniso_U_33
_atom_site_aniso_U_23
_atom_site_aniso_U_13
_atom_site_aniso_U_12
Yb1 0.01548(15) 0.02123(16) 0.01252(14) -0.00394(11) 0.00350(11) -0.00397(11)
Lu2 0.02428(17) 0.01563(15) 0.01268(14) 0.00043(10) 0.00647(11) -0.00046(11)
Lu1A 0.01548(15) 0.02123(16) 0.01252(14) -0.00394(11) 0.00350(11) -0.00397(11)
Yb2A 0.02428(17) 0.01563(15) 0.01268(14) 0.00043(10) 0.00647(11) -0.00046(11)
O1 0.021(2) 0.018(2) 0.014(2) -0.0016(19) 0.0042(18) -0.0010(19)
O2 0.024(2) 0.023(2) 0.016(2) 0.003(2) 0.0054(19) 0.003(2)
O3 0.019(2) 0.020(2) 0.023(2) -0.0039(19) 0.0066(19) -0.0051(19)
O4 0.032(7) 0.16(3) 0.049(11) 0.039(13) 0.003(7) -0.035(11)
O5 0.034(3) 0.030(3) 0.039(3) -0.010(2) -0.001(3) 0.007(2)
O6 0.045(4) 0.045(4) 0.059(4) 0.006(3) 0.001(3) 0.015(3)
O7 0.059(4) 0.027(3) 0.023(3) -0.002(2) 0.010(3) 0.008(3)
O8 0.032(3) 0.028(3) 0.019(2) 0.004(2) 0.003(2) -0.001(2)
O9 0.062(5) 0.052(4) 0.066(5) -0.012(4) -0.028(4) 0.030(4)
N10 0.036(4) 0.035(4) 0.024(3) -0.001(3) 0.002(3) 0.009(3)
N1 0.024(3) 0.021(3) 0.012(3) 0.000(2) 0.005(2) -0.006(2)
N2 0.032(3) 0.019(3) 0.013(3) 0.003(2) 0.006(2) 0.004(2)
N3 0.015(3) 0.063(5) 0.013(3) -0.006(3) 0.000(2) 0.001(3)
N4 0.030(3) 0.020(3) 0.025(3) -0.004(2) 0.010(3) -0.003(3)
N5 0.027(3) 0.035(4) 0.034(4) -0.019(3) 0.014(3) -0.013(3)
N6 0.026(3) 0.021(3) 0.017(3) 0.005(2) 0.009(2) 0.004(2)
N7 0.016(3) 0.040(4) 0.017(3) -0.009(3) 0.003(2) -0.001(3)
N8 0.033(4) 0.031(3) 0.018(3) -0.003(3) 0.007(3) 0.003(3)
N9 0.035(4) 0.069(5) 0.042(4) 0.018(4) 0.004(3) -0.012(4)
C1 0.025(3) 0.019(3) 0.016(3) -0.001(3) 0.002(3) -0.004(3)
C2 0.025(4) 0.025(3) 0.012(3) -0.004(3) -0.002(3) -0.003(3)
C3 0.022(4) 0.031(4) 0.021(4) -0.005(3) -0.001(3) -0.008(3)
C4 0.034(4) 0.034(4) 0.025(4) -0.009(3) -0.003(3) -0.009(4)
C5 0.037(4) 0.023(3) 0.014(3) -0.003(3) -0.003(3) -0.003(3)
C6 0.029(4) 0.021(3) 0.014(3) -0.002(3) 0.002(3) 0.000(3)
C7 0.032(4) 0.069(6) 0.024(4) -0.003(4) -0.016(3) -0.013(4)
C8 0.017(3) 0.022(3) 0.022(4) -0.003(3) 0.005(3) -0.007(3)
C9 0.042(4) 0.016(3) 0.015(3) -0.003(3) 0.005(3) 0.001(3)
C10 0.017(3) 0.027(4) 0.023(4) 0.010(3) 0.007(3) 0.003(3)
C11 0.016(3) 0.053(5) 0.027(4) 0.017(4) 0.006(3) 0.002(3)
C12 0.019(4) 0.066(7) 0.046(5) 0.036(5) 0.007(4) 0.009(4)
C13 0.020(4) 0.050(6) 0.084(8) 0.050(6) 0.016(5) 0.005(4)
C14 0.024(4) 0.028(4) 0.066(7) 0.020(4) 0.018(4) 0.006(3)
C15 0.026(4) 0.023(4) 0.034(4) 0.010(3) 0.010(3) -0.001(3)
C16 0.037(5) 0.058(7) 0.130(12) 0.070(8) 0.023(7) 0.009(5)
C17 0.015(3) 0.076(7) 0.016(4) 0.010(4) 0.003(3) 0.007(4)
C18 0.028(4) 0.016(3) 0.040(4) -0.007(3) 0.008(3) -0.001(3)
C19 0.012(3) 0.021(3) 0.017(3) 0.003(3) -0.003(2) -0.001(2)
C20 0.016(3) 0.020(3) 0.022(3) 0.000(3) 0.001(3) -0.004(3)
C21 0.021(3) 0.020(3) 0.031(4) -0.004(3) -0.006(3) -0.002(3)
C22 0.022(3) 0.029(4) 0.030(4) 0.004(3) 0.000(3) -0.013(3)
C23 0.014(3) 0.034(4) 0.023(4) 0.003(3) -0.002(3) -0.001(3)
C24 0.017(3) 0.019(3) 0.014(3) 0.008(2) 0.000(2) 0.001(3)
C25 0.034(5) 0.042(5) 0.053(6) -0.014(4) 0.017(4) -0.024(4)
C26 0.023(3) 0.024(4) 0.033(4) -0.011(3) 0.003(3) -0.005(3)
C27 0.019(3) 0.024(3) 0.021(3) 0.007(3) 0.011(3) 0.004(3)
C28 0.020(3) 0.030(4) 0.020(4) 0.002(3) 0.000(3) -0.003(3)
C29 0.021(3) 0.034(4) 0.014(3) -0.002(3) 0.005(3) -0.004(3)
C30 0.029(4) 0.092(8) 0.015(4) -0.021(4) -0.002(3) 0.000(5)
C31 0.018(3) 0.069(6) 0.016(3) -0.017(4) 0.003(3) -0.005(4)
C32 0.039(5) 0.052(6) 0.046(5) -0.033(5) 0.025(4) -0.022(4)
C33 0.021(4) 0.045(5) 0.033(4) -0.024(4) 0.014(3) -0.009(3)
C34 0.041(4) 0.037(4) 0.014(3) 0.007(3) 0.015(3) 0.011(4)
C35 0.035(4) 0.043(5) 0.012(3) -0.002(3) 0.003(3) 0.003(4)
C36 0.033(4) 0.035(4) 0.033(4) -0.012(4) 0.011(3) -0.012(4)
C37 0.044(5) 0.029(4) 0.029(4) -0.013(3) 0.012(4) 0.000(4)
C38 0.036(4) 0.032(4) 0.023(4) 0.004(3) 0.016(3) 0.009(3)
C39 0.035(4) 0.034(4) 0.022(4) -0.003(3) 0.012(3) 0.008(4)
O10 0.042(8) 0.073(11) 0.102(10) 0.020(9) 0.007(8) 0.012(8)
O11 0.088(13) 0.063(10) 0.136(13) -0.034(10) 0.075(12) -0.038(9)
O12 0.140(19) 0.080(11) 0.098(15) 0.036(10) 0.050(14) 0.047(12)
N11 0.028(7) 0.039(7) 0.086(10) 0.011(7) 0.024(7) -0.012(6)
O10A 0.117(15) 0.079(12) 0.051(8) 0.015(8) -0.059(10) -0.015(11)
O11A 0.042(8) 0.076(10) 0.068(10) 0.034(8) 0.018(7) 0.009(6)
O12A 0.125(16) 0.073(11) 0.042(7) -0.010(7) 0.033(9) 0.007(11)
N11A 0.033(6) 0.032(7) 0.020(5) -0.008(5) -0.002(5) -0.013(5)
O13 0.126 0.055 0.094 -0.058 0.016 -0.015
O13A 0.036 0.066 0.027 0.025 -0.018 0.006
O14 0.025 0.025 0.086 -0.003 0.003 0.002
O16 0.058 0.058 0.045 -0.006 0.006 -0.029
O15 0.037(3) 0.037(3) 0.035(5) 0.001(3) 0.001(3) 0.014(4)
O4A 0.074(12) 0.034(6) 0.142(17) 0.019(8) -0.040(11) -0.016(7)

loop_
_atom_type_symbol
_atom_type_description
_atom_type_scat_dispersion_real
_atom_type_scat_dispersion_imag
_atom_type_scat_source
C C 0.0033 0.0016 'International Tables Vol C Tables 4.2.6.8 and 6.1.1.4'
H H 0.0000 0.0000 'International Tables Vol C Tables 4.2.6.8 and 6.1.1.4'
Lu Lu -0.4720 5.8584 'International Tables Vol C Tables 4.2.6.8 and 6.1.1.4'
N N 0.0061 0.0033 'International Tables Vol C Tables 4.2.6.8 and 6.1.1.4'
O O 0.0106 0.0060 'International Tables Vol C Tables 4.2.6.8 and 6.1.1.4'
Yb Yb -0.3850 5.5486 'International Tables Vol C Tables 4.2.6.8 and 6.1.1.4'

loop_
_citation_id
_citation_doi
_citation_year
1 10.26434/chemrxiv.13667729.v1 2021

loop_
_exptl_crystal_face_index_h
_exptl_crystal_face_index_k
_exptl_crystal_face_index_l
_exptl_crystal_face_perp_dist
0.00 0.00 1.00 0.2090
0.00 0.00 -1.00 0.2390
1.00 1.00 0.00 0.0120
-1.00 -1.00 0.00 0.0400
-1.00 1.00 0.00 0.0200
1.00 -1.00 0.00 0.0340

loop_
_geom_angle_atom_site_label_1
_geom_angle_atom_site_label_2
_geom_angle_atom_site_label_3
_geom_angle
_geom_angle_site_symmetry_1
_geom_angle_site_symmetry_3
_geom_angle_publ_flag
O1 Yb1 Lu2 42.02(12) . . ?
O1 Yb1 O2 66.48(17) . . ?
O1 Yb1 O3 71.36(16) . . ?
O1 Yb1 O5 75.62(19) . . ?
O1 Yb1 N1 76.74(17) . . ?
O1 Yb1 N3 137.2(2) . . ?
O1 Yb1 N5 130.9(2) . . ?
O1 Yb1 N7 140.01(17) . . ?
O2 Yb1 Lu2 40.70(12) . . ?
O2 Yb1 O3 73.46(17) . . ?
O2 Yb1 O5 140.53(19) . . ?
O2 Yb1 N1 85.07(19) . . ?
O2 Yb1 N3 71.1(2) . . ?
O2 Yb1 N5 139.1(2) . . ?
O2 Yb1 N7 126.99(19) . . ?
O3 Yb1 Lu2 42.70(11) . . ?
O3 Yb1 N1 146.59(17) . . ?
O3 Yb1 N3 101.81(19) . . ?
O3 Yb1 N5 78.96(19) . . ?
O3 Yb1 N7 144.90(18) . . ?
O5 Yb1 Lu2 112.17(15) . . ?
O5 Yb1 O3 105.1(2) . . ?
O5 Yb1 N1 75.7(2) . . ?
O5 Yb1 N3 143.5(2) . . ?
O5 Yb1 N5 75.6(2) . . ?
O5 Yb1 N7 77.2(2) . . ?
N1 Yb1 Lu2 105.19(14) . . ?
N1 Yb1 N3 94.8(2) . . ?
N1 Yb1 N5 131.5(2) . . ?
N1 Yb1 N7 68.46(19) . . ?
N3 Yb1 Lu2 104.30(15) . . ?
N3 Yb1 N5 86.0(3) . . ?
N3 Yb1 N7 66.7(2) . . ?
N5 Yb1 Lu2 121.64(15) . . ?
N5 Yb1 N7 67.6(2) . . ?
N7 Yb1 Lu2 167.64(15) . . ?
O1 Lu2 Yb1 41.19(11) . . ?
O1 Lu2 O3 71.05(16) . . ?
O1 Lu2 O8 140.58(17) . . ?
O1 Lu2 N2 70.59(18) . . ?
O1 Lu2 N4 84.43(19) . . ?
O1 Lu2 N6 138.95(18) . . ?
O1 Lu2 N8 126.06(18) . . ?
O2 Lu2 Yb1 41.56(13) . . ?
O2 Lu2 O1 66.49(17) . . ?
O2 Lu2 O3 74.53(17) . . ?
O2 Lu2 O8 77.02(17) . . ?
O2 Lu2 N2 136.70(19) . . ?
O2 Lu2 N4 76.9(2) . . ?
O2 Lu2 N6 132.9(2) . . ?
O2 Lu2 N8 140.42(19) . . ?
O3 Lu2 Yb1 43.13(11) . . ?
O3 Lu2 O8 113.82(18) . . ?
O3 Lu2 N2 97.08(18) . . ?
O3 Lu2 N4 147.96(18) . . ?
O3 Lu2 N6 80.29(18) . . ?
O3 Lu2 N8 143.15(18) . . ?
O8 Lu2 Yb1 114.25(12) . . ?
O8 Lu2 N2 140.95(17) . . ?
O8 Lu2 N6 77.82(19) . . ?
O8 Lu2 N8 75.02(18) . . ?
N2 Lu2 Yb1 104.56(13) . . ?
N2 Lu2 N8 65.98(19) . . ?
N4 Lu2 Yb1 104.90(14) . . ?
N4 Lu2 O8 72.9(2) . . ?
N4 Lu2 N2 93.7(2) . . ?
N4 Lu2 N6 130.8(2) . . ?
N4 Lu2 N8 68.4(2) . . ?
N6 Lu2 Yb1 123.04(14) . . ?
N6 Lu2 N2 84.9(2) . . ?
N6 Lu2 N8 66.3(2) . . ?
N8 Lu2 Yb1 167.19(15) . . ?
O1 Lu1A Yb2A 42.02(12) . . ?
O1 Lu1A O2 66.48(17) . . ?
O1 Lu1A O3 71.36(16) . . ?
O1 Lu1A O5 75.62(19) . . ?
O1 Lu1A N1 76.74(17) . . ?
O1 Lu1A N3 137.2(2) . . ?
O1 Lu1A N5 130.9(2) . . ?
O1 Lu1A N7 140.01(17) . . ?
O2 Lu1A Yb2A 40.70(12) . . ?
O2 Lu1A O3 73.46(17) . . ?
O2 Lu1A O5 140.53(19) . . ?
O2 Lu1A N1 85.07(19) . . ?
O2 Lu1A N3 71.1(2) . . ?
O2 Lu1A N5 139.1(2) . . ?
O2 Lu1A N7 126.99(19) . . ?
O3 Lu1A Yb2A 42.70(11) . . ?
O3 Lu1A N1 146.59(17) . . ?
O3 Lu1A N3 101.81(19) . . ?
O3 Lu1A N5 78.96(19) . . ?
O3 Lu1A N7 144.90(18) . . ?
O5 Lu1A Yb2A 112.17(15) . . ?
O5 Lu1A O3 105.1(2) . . ?
O5 Lu1A N1 75.7(2) . . ?
O5 Lu1A N3 143.5(2) . . ?
O5 Lu1A N5 75.6(2) . . ?
O5 Lu1A N7 77.2(2) . . ?
N1 Lu1A Yb2A 105.19(14) . . ?
N1 Lu1A N3 94.8(2) . . ?
N1 Lu1A N5 131.5(2) . . ?
N1 Lu1A N7 68.46(19) . . ?
N3 Lu1A Yb2A 104.30(15) . . ?
N3 Lu1A N5 86.0(3) . . ?
N3 Lu1A N7 66.7(2) . . ?
N5 Lu1A Yb2A 121.64(15) . . ?
N5 Lu1A N7 67.6(2) . . ?
N7 Lu1A Yb2A 167.64(15) . . ?
O1 Yb2A Lu1A 41.19(11) . . ?
O1 Yb2A O3 71.05(16) . . ?
O1 Yb2A O7 124.40(15) . . ?
O1 Yb2A O8 140.58(17) . . ?
O1 Yb2A N10 135.62(17) . . ?
O1 Yb2A N2 70.59(18) . . ?
O1 Yb2A N4 84.43(19) . . ?
O1 Yb2A N6 138.95(18) . . ?
O1 Yb2A N8 126.06(18) . . ?
O2 Yb2A Lu1A 41.56(13) . . ?
O2 Yb2A O1 66.49(17) . . ?
O2 Yb2A O3 74.53(17) . . ?
O2 Yb2A O7 67.95(17) . . ?
O2 Yb2A O8 77.02(17) . . ?
O2 Yb2A N10 69.70(18) . . ?
O2 Yb2A N2 136.70(19) . . ?
O2 Yb2A N4 76.9(2) . . ?
O2 Yb2A N6 132.9(2) . . ?
O2 Yb2A N8 140.42(19) . . ?
O3 Yb2A Lu1A 43.13(11) . . ?
O3 Yb2A O7 67.48(16) . . ?
O3 Yb2A O8 113.82(18) . . ?
O3 Yb2A N10 90.99(18) . . ?
O3 Yb2A N2 97.08(18) . . ?
O3 Yb2A N4 147.96(18) . . ?
O3 Yb2A N6 80.29(18) . . ?
O3 Yb2A N8 143.15(18) . . ?
O7 Yb2A Lu1A 83.31(11) . . ?
O7 Yb2A N10 23.75(15) . . ?
O8 Yb2A Lu1A 114.25(12) . . ?
O8 Yb2A O7 46.52(16) . . ?
O8 Yb2A N10 22.84(17) . . ?
O8 Yb2A N2 140.95(17) . . ?
O8 Yb2A N6 77.82(19) . . ?
O8 Yb2A N8 75.02(18) . . ?
N10 Yb2A Lu1A 98.52(12) . . ?
N2 Yb2A Lu1A 104.56(13) . . ?
N2 Yb2A O7 148.34(19) . . ?
N2 Yb2A N10 153.59(19) . . ?
N2 Yb2A N8 65.98(19) . . ?
N4 Yb2A Lu1A 104.90(14) . . ?
N4 Yb2A O7 114.19(19) . . ?
N4 Yb2A O8 72.9(2) . . ?
N4 Yb2A N10 92.6(2) . . ?
N4 Yb2A N2 93.7(2) . . ?
N4 Yb2A N6 130.8(2) . . ?
N4 Yb2A N8 68.4(2) . . ?
N6 Yb2A Lu1A 123.04(14) . . ?
N6 Yb2A O7 65.80(18) . . ?
N6 Yb2A N10 71.7(2) . . ?
N6 Yb2A N2 84.9(2) . . ?
N6 Yb2A N8 66.3(2) . . ?
N8 Yb2A Lu1A 167.19(15) . . ?
N8 Yb2A O7 109.31(18) . . ?
N8 Yb2A N10 92.81(19) . . ?
Yb1 O1 Lu2 96.79(18) . . ?
Lu1A O1 Yb2A 96.79(18) . . ?
C1 O1 Yb1 128.2(4) . . ?
C1 O1 Lu2 134.4(4) . . ?
C1 O1 Lu1A 128.2(4) . . ?
C1 O1 Yb2A 134.4(4) . . ?
Lu2 O2 Yb1 97.74(18) . . ?
Yb2A O2 Lu1A 97.74(18) . . ?
C10 O2 Yb1 132.4(4) . . ?
C10 O2 Lu2 129.2(4) . . ?
C10 O2 Lu1A 132.4(4) . . ?
C10 O2 Yb2A 129.2(4) . . ?
Lu2 O3 Yb1 94.16(16) . . ?
Yb2A O3 Lu1A 94.16(16) . . ?
C19 O3 Yb1 133.1(4) . . ?
C19 O3 Lu2 132.6(4) . . ?
C19 O3 Lu1A 133.1(4) . . ?
C19 O3 Yb2A 132.6(4) . . ?
N9 O5 Yb1 134.1(5) . . ?
N9 O5 Lu1A 134.1(5) . . ?
N10 O7 Yb2A 83.5(4) . . ?
N10 O8 Lu2 110.9(4) . . ?
N10 O8 Yb2A 110.9(4) . . ?
O7 N10 Yb2A 72.8(4) . . ?
O7 N10 O8 118.8(6) . . ?
O8 N10 Yb2A 46.2(3) . . ?
O9 N10 Yb2A 164.1(6) . . ?
O9 N10 O7 122.0(7) . . ?
O9 N10 O8 119.2(7) . . ?
C8 N1 Yb1 125.3(5) . . ?
C8 N1 Lu1A 125.3(5) . . ?
C8 N1 C28 116.6(6) . . ?
C28 N1 Yb1 114.6(4) . . ?
C28 N1 Lu1A 114.6(4) . . ?
C9 N2 Lu2 130.9(5) . . ?
C9 N2 Yb2A 130.9(5) . . ?
C9 N2 C34 114.0(6) . . ?
C34 N2 Lu2 112.5(4) . . ?
C34 N2 Yb2A 112.5(4) . . ?
C17 N3 Yb1 130.0(6) . . ?
C17 N3 Lu1A 130.0(6) . . ?
C17 N3 C30 115.3(7) . . ?
C30 N3 Yb1 112.2(6) . . ?
C30 N3 Lu1A 112.2(6) . . ?
C18 N4 Lu2 125.5(5) . . ?
C18 N4 Yb2A 125.5(5) . . ?
C18 N4 C36 116.7(6) . . ?
C36 N4 Lu2 114.9(5) . . ?
C36 N4 Yb2A 114.9(5) . . ?
C26 N5 Yb1 126.0(5) . . ?
C26 N5 Lu1A 126.0(5) . . ?
C26 N5 C32 113.7(7) . . ?
C32 N5 Yb1 119.2(5) . . ?
C32 N5 Lu1A 119.2(5) . . ?
C27 N6 Lu2 126.1(5) . . ?
C27 N6 Yb2A 126.1(5) . . ?
C27 N6 C38 111.8(6) . . ?
C38 N6 Lu2 121.9(5) . . ?
C38 N6 Yb2A 121.9(5) . . ?
C29 N7 Yb1 109.7(4) . . ?
C29 N7 Lu1A 109.7(4) . . ?
C29 N7 C31 109.0(6) . . ?
C31 N7 Yb1 111.5(4) . . ?
C31 N7 Lu1A 111.5(4) . . ?
C33 N7 Yb1 105.8(4) . . ?
C33 N7 Lu1A 105.8(4) . . ?
C33 N7 C29 110.1(6) . . ?
C33 N7 C31 110.7(6) . . ?
C35 N8 Lu2 111.7(4) . . ?
C35 N8 Yb2A 111.7(4) . . ?
C37 N8 Lu2 108.9(4) . . ?
C37 N8 Yb2A 108.9(4) . . ?
C37 N8 C35 110.3(6) . . ?
C39 N8 Lu2 106.3(4) . . ?
C39 N8 Yb2A 106.3(4) . . ?
C39 N8 C35 110.3(6) . . ?
C39 N8 C37 109.3(6) . . ?
O5 N9 O4 103.6(13) . . ?
O5 N9 O4A 119.6(9) . . ?
O6 N9 O4 118.9(11) . . ?
O6 N9 O5 124.1(8) . . ?
O1 C1 C2 122.9(6) . . ?
O1 C1 C6 119.5(6) . . ?
C2 C1 C6 117.7(7) . . ?
C1 C2 C3 118.4(6) . . ?
C1 C2 C8 124.6(6) . . ?
C3 C2 C8 116.9(6) . . ?
C2 C3 H3 118.1 . . ?
C4 C3 C2 123.9(7) . . ?
C4 C3 H3 118.1 . . ?
C3 C4 C5 118.9(8) . . ?
C3 C4 C7 121.2(8) . . ?
C5 C4 C7 119.9(7) . . ?
C4 C5 H5 119.7 . . ?
C6 C5 C4 120.6(7) . . ?
C6 C5 H5 119.7 . . ?
C1 C6 C9 122.7(7) . . ?
C5 C6 C1 120.2(7) . . ?
C5 C6 C9 117.1(6) . . ?
C4 C7 H7A 109.5 . . ?
C4 C7 H7B 109.5 . . ?
C4 C7 H7C 109.5 . . ?
H7A C7 H7B 109.5 . . ?
H7A C7 H7C 109.5 . . ?
H7B C7 H7C 109.5 . . ?
N1 C8 C2 127.6(6) . . ?
N1 C8 H8 116.2 . . ?
C2 C8 H8 116.2 . . ?
N2 C9 C6 126.9(7) . . ?
N2 C9 H9 116.5 . . ?
C6 C9 H9 116.5 . . ?
O2 C10 C11 120.5(7) . . ?
O2 C10 C15 122.1(7) . . ?
C15 C10 C11 117.4(7) . . ?
C10 C11 C17 121.9(7) . . ?
C12 C11 C10 121.0(9) . . ?
C12 C11 C17 117.1(8) . . ?
C11 C12 H12 119.0 . . ?
C13 C12 C11 122.1(9) . . ?
C13 C12 H12 119.0 . . ?
C12 C13 C16 122.4(11) . . ?
C14 C13 C12 116.7(8) . . ?
C14 C13 C16 120.9(12) . . ?
C13 C14 H14 118.3 . . ?
C13 C14 C15 123.4(10) . . ?
C15 C14 H14 118.3 . . ?
C10 C15 C14 119.3(8) . . ?
C10 C15 C18 125.0(7) . . ?
C14 C15 C18 115.6(8) . . ?
C13 C16 H16A 109.5 . . ?
C13 C16 H16B 109.5 . . ?
C13 C16 H16C 109.5 . . ?
H16A C16 H16B 109.5 . . ?
H16A C16 H16C 109.5 . . ?
H16B C16 H16C 109.5 . . ?
N3 C17 C11 127.7(7) . . ?
N3 C17 H17 116.2 . . ?
C11 C17 H17 116.2 . . ?
N4 C18 C15 127.5(7) . . ?
N4 C18 H18 116.3 . . ?
C15 C18 H18 116.3 . . ?
O3 C19 C20 122.0(6) . . ?
O3 C19 C24 121.8(6) . . ?
C20 C19 C24 116.3(6) . . ?
C19 C20 C26 126.9(6) . . ?
C21 C20 C19 120.8(6) . . ?
C21 C20 C26 112.1(6) . . ?
C20 C21 H21 118.4 . . ?
C22 C21 C20 123.2(7) . . ?
C22 C21 H21 118.4 . . ?
C21 C22 C25 120.2(7) . . ?
C23 C22 C21 116.3(7) . . ?
C23 C22 C25 123.5(7) . . ?
C22 C23 H23 118.1 . . ?
C22 C23 C24 123.8(7) . . ?
C24 C23 H23 118.1 . . ?
C19 C24 C27 128.9(6) . . ?
C23 C24 C19 119.6(6) . . ?
C23 C24 C27 111.4(6) . . ?
C22 C25 H25A 109.5 . . ?
C22 C25 H25B 109.5 . . ?
C22 C25 H25C 109.5 . . ?
H25A C25 H25B 109.5 . . ?
H25A C25 H25C 109.5 . . ?
H25B C25 H25C 109.5 . . ?
N5 C26 C20 130.2(7) . . ?
N5 C26 H26 114.9 . . ?
C20 C26 H26 114.9 . . ?
N6 C27 C24 129.3(6) . . ?
N6 C27 H27 115.3 . . ?
C24 C27 H27 115.3 . . ?
N1 C28 H28A 110.5 . . ?
N1 C28 H28B 110.5 . . ?
N1 C28 C29 106.2(6) . . ?
H28A C28 H28B 108.7 . . ?
C29 C28 H28A 110.5 . . ?
C29 C28 H28B 110.5 . . ?
N7 C29 C28 110.1(6) . . ?
N7 C29 H29A 109.6 . . ?
N7 C29 H29B 109.6 . . ?
C28 C29 H29A 109.6 . . ?
C28 C29 H29B 109.6 . . ?
H29A C29 H29B 108.2 . . ?
N3 C30 H30A 110.9 . . ?
N3 C30 H30B 110.9 . . ?
N3 C30 C31 104.2(6) . . ?
H30A C30 H30B 108.9 . . ?
C31 C30 H30A 110.9 . . ?
C31 C30 H30B 110.9 . . ?
N7 C31 C30 112.2(6) . . ?
N7 C31 H31A 109.2 . . ?
N7 C31 H31B 109.2 . . ?
C30 C31 H31A 109.2 . . ?
C30 C31 H31B 109.2 . . ?
H31A C31 H31B 107.9 . . ?
N5 C32 H32A 109.1 . . ?
N5 C32 H32B 109.1 . . ?
N5 C32 C33 112.4(6) . . ?
H32A C32 H32B 107.9 . . ?
C33 C32 H32A 109.1 . . ?
C33 C32 H32B 109.1 . . ?
N7 C33 C32 110.5(7) . . ?
N7 C33 H33A 109.6 . . ?
N7 C33 H33B 109.6 . . ?
C32 C33 H33A 109.6 . . ?
C32 C33 H33B 109.6 . . ?
H33A C33 H33B 108.1 . . ?
N2 C34 H34A 110.6 . . ?
N2 C34 H34B 110.6 . . ?
N2 C34 C35 105.7(6) . . ?
H34A C34 H34B 108.7 . . ?
C35 C34 H34A 110.6 . . ?
C35 C34 H34B 110.6 . . ?
N8 C35 C34 112.4(6) . . ?
N8 C35 H35A 109.1 . . ?
N8 C35 H35B 109.1 . . ?
C34 C35 H35A 109.1 . . ?
C34 C35 H35B 109.1 . . ?
H35A C35 H35B 107.9 . . ?
N4 C36 H36A 110.2 . . ?
N4 C36 H36B 110.2 . . ?
N4 C36 C37 107.4(7) . . ?
H36A C36 H36B 108.5 . . ?
C37 C36 H36A 110.2 . . ?
C37 C36 H36B 110.2 . . ?
N8 C37 C36 109.6(6) . . ?
N8 C37 H37A 109.7 . . ?
N8 C37 H37B 109.7 . . ?
C36 C37 H37A 109.7 . . ?
C36 C37 H37B 109.7 . . ?
H37A C37 H37B 108.2 . . ?
N6 C38 H38A 109.5 . . ?
N6 C38 H38B 109.5 . . ?
N6 C38 C39 110.8(6) . . ?
H38A C38 H38B 108.1 . . ?
C39 C38 H38A 109.5 . . ?
C39 C38 H38B 109.5 . . ?
N8 C39 C38 110.3(6) . . ?
N8 C39 H39A 109.6 . . ?
N8 C39 H39B 109.6 . . ?
C38 C39 H39A 109.6 . . ?
C38 C39 H39B 109.6 . . ?
H39A C39 H39B 108.1 . . ?
O10 N11 O11 126.3(18) . . ?
O10 N11 O12 119.8(18) . . ?
O12 N11 O11 113.8(19) . . ?
O10A N11A O11A 114.8(15) . . ?
O12A N11A O10A 125.5(17) . . ?
O12A N11A O11A 119.7(15) . . ?
H13A O13 H13A 0.0 . . ?
H13A O13 H13B 86.8 . . ?
H13A O13 H13B 86.8 . . ?
H13C O13A H13D 101.8 . . ?
H14A O14 H14A 105.0 . 7_466 ?
H16D O16 H16D 140.5 . 7_466 ?
H16D O16 H16E 109.8 . . ?
H16E O16 H16D 109.8 . 7_466 ?
H15 O15 H15 105(8) . 8_665 ?

loop_
_geom_bond_atom_site_label_1
_geom_bond_atom_site_label_2
_geom_bond_distance
_geom_bond_site_symmetry_2
_geom_bond_publ_flag
Yb1 Lu2 3.4424(4) . ?
Yb1 O1 2.283(4) . ?
Yb1 O2 2.305(5) . ?
Yb1 O3 2.360(5) . ?
Yb1 O5 2.309(6) . ?
Yb1 N1 2.376(6) . ?
Yb1 N3 2.414(6) . ?
Yb1 N5 2.417(6) . ?
Yb1 N7 2.625(6) . ?
Lu2 O1 2.321(5) . ?
Lu2 O2 2.266(5) . ?
Lu2 O3 2.341(5) . ?
Lu2 O8 2.378(5) . ?
Lu2 N2 2.418(6) . ?
Lu2 N4 2.377(6) . ?
Lu2 N6 2.397(6) . ?
Lu2 N8 2.649(6) . ?
Lu1A Yb2A 3.4424(4) . ?
Lu1A O1 2.283(4) . ?
Lu1A O2 2.305(5) . ?
Lu1A O3 2.360(5) . ?
Lu1A O5 2.309(6) . ?
Lu1A N1 2.376(6) . ?
Lu1A N3 2.414(6) . ?
Lu1A N5 2.417(6) . ?
Lu1A N7 2.625(6) . ?
Yb2A O1 2.321(5) . ?
Yb2A O2 2.266(5) . ?
Yb2A O3 2.341(5) . ?
Yb2A O7 2.956(7) . ?
Yb2A O8 2.378(5) . ?
Yb2A N10 3.075(7) . ?
Yb2A N2 2.418(6) . ?
Yb2A N4 2.377(6) . ?
Yb2A N6 2.397(6) . ?
Yb2A N8 2.649(6) . ?
O1 C1 1.316(9) . ?
O2 C10 1.318(9) . ?
O3 C19 1.341(8) . ?
O4 N9 1.276(14) . ?
O5 N9 1.261(9) . ?
O6 N9 1.203(9) . ?
O7 N10 1.247(8) . ?
O8 N10 1.278(8) . ?
O9 N10 1.229(8) . ?
N1 C8 1.277(9) . ?
N1 C28 1.468(9) . ?
N2 C9 1.288(10) . ?
N2 C34 1.480(8) . ?
N3 C17 1.279(12) . ?
N3 C30 1.482(10) . ?
N4 C18 1.287(10) . ?
N4 C36 1.459(10) . ?
N5 C26 1.267(10) . ?
N5 C32 1.483(10) . ?
N6 C27 1.281(9) . ?
N6 C38 1.495(9) . ?
N7 C29 1.479(9) . ?
N7 C31 1.508(10) . ?
N7 C33 1.463(11) . ?
N8 C35 1.504(10) . ?
N8 C37 1.488(10) . ?
N8 C39 1.464(10) . ?
N9 O4A 1.349(13) . ?
C1 C2 1.407(10) . ?
C1 C6 1.420(9) . ?
C2 C3 1.417(10) . ?
C2 C8 1.458(10) . ?
C3 H3 0.9500 . ?
C3 C4 1.314(10) . ?
C4 C5 1.399(11) . ?
C4 C7 1.527(11) . ?
C5 H5 0.9500 . ?
C5 C6 1.396(11) . ?
C6 C9 1.446(10) . ?
C7 H7A 0.9800 . ?
C7 H7B 0.9800 . ?
C7 H7C 0.9800 . ?
C8 H8 0.9500 . ?
C9 H9 0.9500 . ?
C10 C11 1.417(11) . ?
C10 C15 1.410(11) . ?
C11 C12 1.401(12) . ?
C11 C17 1.436(13) . ?
C12 H12 0.9500 . ?
C12 C13 1.390(17) . ?
C13 C14 1.384(15) . ?
C13 C16 1.509(12) . ?
C14 H14 0.9500 . ?
C14 C15 1.417(10) . ?
C15 C18 1.454(11) . ?
C16 H16A 0.9800 . ?
C16 H16B 0.9800 . ?
C16 H16C 0.9800 . ?
C17 H17 0.9500 . ?
C18 H18 0.9500 . ?
C19 C20 1.420(10) . ?
C19 C24 1.426(9) . ?
C20 C21 1.402(10) . ?
C20 C26 1.463(10) . ?
C21 H21 0.9500 . ?
C21 C22 1.382(10) . ?
C22 C23 1.368(11) . ?
C22 C25 1.496(10) . ?
C23 H23 0.9500 . ?
C23 C24 1.420(10) . ?
C24 C27 1.448(10) . ?
C25 H25A 0.9800 . ?
C25 H25B 0.9800 . ?
C25 H25C 0.9800 . ?
C26 H26 0.9500 . ?
C27 H27 0.9500 . ?
C28 H28A 0.9900 . ?
C28 H28B 0.9900 . ?
C28 C29 1.532(10) . ?
C29 H29A 0.9900 . ?
C29 H29B 0.9900 . ?
C30 H30A 0.9900 . ?
C30 H30B 0.9900 . ?
C30 C31 1.543(11) . ?
C31 H31A 0.9900 . ?
C31 H31B 0.9900 . ?
C32 H32A 0.9900 . ?
C32 H32B 0.9900 . ?
C32 C33 1.525(11) . ?
C33 H33A 0.9900 . ?
C33 H33B 0.9900 . ?
C34 H34A 0.9900 . ?
C34 H34B 0.9900 . ?
C34 C35 1.515(11) . ?
C35 H35A 0.9900 . ?
C35 H35B 0.9900 . ?
C36 H36A 0.9900 . ?
C36 H36B 0.9900 . ?
C36 C37 1.523(11) . ?
C37 H37A 0.9900 . ?
C37 H37B 0.9900 . ?
C38 H38A 0.9900 . ?
C38 H38B 0.9900 . ?
C38 C39 1.536(12) . ?
C39 H39A 0.9900 . ?
C39 H39B 0.9900 . ?
O10 N11 1.233(15) . ?
O11 N11 1.271(16) . ?
O12 N11 1.244(16) . ?
O10A N11A 1.247(13) . ?
O11A N11A 1.264(14) . ?
O12A N11A 1.219(13) . ?
O13 H13A 0.9822 . ?
O13 H13A 0.9822 . ?
O13 H13B 1.0507 . ?
O13A H13C 0.8459 . ?
O13A H13D 0.8607 . ?
O14 H14A 0.8428 . ?
O14 H14A 0.8428 7_466 ?
O16 H16D 0.8200 . ?
O16 H16D 0.8200 7_466 ?
O16 H16E 0.8301 . ?
O15 H15 0.85(3) 8_665 ?
O15 H15 0.85(3) . ?

loop_
_geom_hbond_atom_site_label_D
_geom_hbond_atom_site_label_H
_geom_hbond_atom_site_label_A
_geom_hbond_distance_DH
_geom_hbond_distance_HA
_geom_hbond_distance_DA
_geom_hbond_angle_DHA
_geom_hbond_site_symmetry_A
_geom_hbond_publ_flag
C30 H30A O4 0.99 2.04 2.898(18) 143.8 2_554 yes
O13A H13C O16 0.85 2.06 2.899 169.4 2_654 yes
O13A H13D O12A 0.86 2.11 2.888(19) 149.7 . yes
O14 H14A O8 0.84 2.16 2.924(5) 150.5 . yes
O16 H16D O13A 0.82 2.17 2.899 147.8 4_465 yes
O16 H16E O14 0.83 1.93 2.758 180.0 . yes

loop_
_geom_torsion_atom_site_label_1
_geom_torsion_atom_site_label_2
_geom_torsion_atom_site_label_3
_geom_torsion_atom_site_label_4
_geom_torsion
_geom_torsion_site_symmetry_1
_geom_torsion_site_symmetry_2
_geom_torsion_site_symmetry_3
_geom_torsion_site_symmetry_4
_geom_torsion_publ_flag
Yb1 O1 C1 C2 33.7(9) . . . . ?
Yb1 O1 C1 C6 -147.5(5) . . . . ?
Yb1 O2 C10 C11 44.7(9) . . . . ?
Yb1 O2 C10 C15 -133.6(6) . . . . ?
Yb1 O3 C19 C20 14.5(10) . . . . ?
Yb1 O3 C19 C24 -166.8(4) . . . . ?
Yb1 O5 N9 O4 1.9(15) . . . . ?
Yb1 O5 N9 O6 -138.0(7) . . . . ?
Yb1 N1 C8 C2 -13.4(10) . . . . ?
Yb1 N1 C28 C29 -57.0(6) . . . . ?
Yb1 N3 C17 C11 -10.8(12) . . . . ?
Yb1 N3 C30 C31 -64.8(9) . . . . ?
Yb1 N5 C26 C20 19.2(13) . . . . ?
Yb1 N5 C32 C33 10.2(12) . . . . ?
Yb1 N7 C29 C28 -35.1(7) . . . . ?
Yb1 N7 C31 C30 -18.8(9) . . . . ?
Yb1 N7 C33 C32 54.2(7) . . . . ?
Lu2 O1 C1 C2 -135.5(6) . . . . ?
Lu2 O1 C1 C6 43.3(9) . . . . ?
Lu2 O2 C10 C11 -146.7(5) . . . . ?
Lu2 O2 C10 C15 35.0(9) . . . . ?
Lu2 O3 C19 C20 -170.8(5) . . . . ?
Lu2 O3 C19 C24 7.9(9) . . . . ?
Lu2 O8 N10 O7 6.9(8) . . . . ?
Lu2 O8 N10 O9 -171.9(7) . . . . ?
Lu2 N2 C9 C6 -11.8(11) . . . . ?
Lu2 N2 C34 C35 -64.2(7) . . . . ?
Lu2 N4 C18 C15 -11.0(12) . . . . ?
Lu2 N4 C36 C37 -56.4(8) . . . . ?
Lu2 N6 C27 C24 12.3(11) . . . . ?
Lu2 N6 C38 C39 7.3(9) . . . . ?
Lu2 N8 C35 C34 -17.2(8) . . . . ?
Lu2 N8 C37 C36 -36.0(8) . . . . ?
Lu2 N8 C39 C38 54.2(7) . . . . ?
Lu1A O1 C1 C2 33.7(9) . . . . ?
Lu1A O1 C1 C6 -147.5(5) . . . . ?
Lu1A O2 C10 C11 44.7(9) . . . . ?
Lu1A O2 C10 C15 -133.6(6) . . . . ?
Lu1A O3 C19 C20 14.5(10) . . . . ?
Lu1A O3 C19 C24 -166.8(4) . . . . ?
Lu1A O5 N9 O4A 75.4(14) . . . . ?
Lu1A N1 C8 C2 -13.4(10) . . . . ?
Lu1A N1 C28 C29 -57.0(6) . . . . ?
Lu1A N3 C17 C11 -10.8(12) . . . . ?
Lu1A N3 C30 C31 -64.8(9) . . . . ?
Lu1A N5 C26 C20 19.2(13) . . . . ?
Lu1A N5 C32 C33 10.2(12) . . . . ?
Lu1A N7 C29 C28 -35.1(7) . . . . ?
Lu1A N7 C31 C30 -18.8(9) . . . . ?
Lu1A N7 C33 C32 54.2(7) . . . . ?
Yb2A O1 C1 C2 -135.5(6) . . . . ?
Yb2A O1 C1 C6 43.3(9) . . . . ?
Yb2A O2 C10 C11 -146.7(5) . . . . ?
Yb2A O2 C10 C15 35.0(9) . . . . ?
Yb2A O3 C19 C20 -170.8(5) . . . . ?
Yb2A O3 C19 C24 7.9(9) . . . . ?
Yb2A O7 N10 O8 -5.2(6) . . . . ?
Yb2A O7 N10 O9 173.5(8) . . . . ?
Yb2A O8 N10 O7 6.9(8) . . . . ?
Yb2A O8 N10 O9 -171.9(7) . . . . ?
Yb2A N2 C9 C6 -11.8(11) . . . . ?
Yb2A N2 C34 C35 -64.2(7) . . . . ?
Yb2A N4 C18 C15 -11.0(12) . . . . ?
Yb2A N4 C36 C37 -56.4(8) . . . . ?
Yb2A N6 C27 C24 12.3(11) . . . . ?
Yb2A N6 C38 C39 7.3(9) . . . . ?
Yb2A N8 C35 C34 -17.2(8) . . . . ?
Yb2A N8 C37 C36 -36.0(8) . . . . ?
Yb2A N8 C39 C38 54.2(7) . . . . ?
O1 C1 C2 C3 -175.4(7) . . . . ?
O1 C1 C2 C8 2.6(11) . . . . ?
O1 C1 C6 C5 174.4(7) . . . . ?
O1 C1 C6 C9 -4.7(11) . . . . ?
O2 C10 C11 C12 176.4(7) . . . . ?
O2 C10 C11 C17 -4.7(11) . . . . ?
O2 C10 C15 C14 -176.9(7) . . . . ?
O2 C10 C15 C18 0.8(11) . . . . ?
O3 C19 C20 C21 176.3(6) . . . . ?
O3 C19 C20 C26 -8.7(11) . . . . ?
O3 C19 C24 C23 -178.5(6) . . . . ?
O3 C19 C24 C27 -3.4(11) . . . . ?
N1 C28 C29 N7 60.0(7) . . . . ?
N2 C34 C35 N8 50.7(9) . . . . ?
N3 C30 C31 N7 52.4(11) . . . . ?
N4 C36 C37 N8 60.6(9) . . . . ?
N5 C32 C33 N7 -45.3(11) . . . . ?
N6 C38 C39 N8 -43.1(9) . . . . ?
C1 C2 C3 C4 -0.7(12) . . . . ?
C1 C2 C8 N1 -12.4(12) . . . . ?
C1 C6 C9 N2 -8.6(12) . . . . ?
C2 C1 C6 C5 -6.8(10) . . . . ?
C2 C1 C6 C9 174.1(7) . . . . ?
C2 C3 C4 C5 -3.7(12) . . . . ?
C2 C3 C4 C7 178.1(8) . . . . ?
C3 C2 C8 N1 165.7(7) . . . . ?
C3 C4 C5 C6 2.7(12) . . . . ?
C4 C5 C6 C1 2.5(11) . . . . ?
C4 C5 C6 C9 -178.3(7) . . . . ?
C5 C6 C9 N2 172.3(7) . . . . ?
C6 C1 C2 C3 5.8(10) . . . . ?
C6 C1 C2 C8 -176.1(7) . . . . ?
C7 C4 C5 C6 -179.1(8) . . . . ?
C8 N1 C28 C29 103.4(7) . . . . ?
C8 C2 C3 C4 -178.9(7) . . . . ?
C9 N2 C34 C35 99.7(7) . . . . ?
C10 C11 C12 C13 3.1(12) . . . . ?
C10 C11 C17 N3 -10.3(12) . . . . ?
C10 C15 C18 N4 -12.1(13) . . . . ?
C11 C10 C15 C14 4.7(10) . . . . ?
C11 C10 C15 C18 -177.6(7) . . . . ?
C11 C12 C13 C14 -0.5(12) . . . . ?
C11 C12 C13 C16 -180.0(8) . . . . ?
C12 C11 C17 N3 168.6(8) . . . . ?
C12 C13 C14 C15 0.1(12) . . . . ?
C13 C14 C15 C10 -2.3(12) . . . . ?
C13 C14 C15 C18 179.8(7) . . . . ?
C14 C15 C18 N4 165.7(8) . . . . ?
C15 C10 C11 C12 -5.1(10) . . . . ?
C15 C10 C11 C17 173.7(7) . . . . ?
C16 C13 C14 C15 179.6(8) . . . . ?
C17 N3 C30 C31 98.7(9) . . . . ?
C17 C11 C12 C13 -175.7(8) . . . . ?
C18 N4 C36 C37 105.3(8) . . . . ?
C19 C20 C21 C22 2.6(11) . . . . ?
C19 C20 C26 N5 -9.7(13) . . . . ?
C19 C24 C27 N6 -7.9(12) . . . . ?
C20 C19 C24 C23 0.3(9) . . . . ?
C20 C19 C24 C27 175.4(6) . . . . ?
C20 C21 C22 C23 -0.5(11) . . . . ?
C20 C21 C22 C25 -178.5(8) . . . . ?
C21 C20 C26 N5 165.6(8) . . . . ?
C21 C22 C23 C24 -1.7(11) . . . . ?
C22 C23 C24 C19 1.9(11) . . . . ?
C22 C23 C24 C27 -174.1(7) . . . . ?
C23 C24 C27 N6 167.6(7) . . . . ?
C24 C19 C20 C21 -2.4(10) . . . . ?
C24 C19 C20 C26 172.6(7) . . . . ?
C25 C22 C23 C24 176.2(8) . . . . ?
C26 N5 C32 C33 -158.5(8) . . . . ?
C26 C20 C21 C22 -173.0(7) . . . . ?
C27 N6 C38 C39 -167.8(7) . . . . ?
C28 N1 C8 C2 -171.4(7) . . . . ?
C29 N7 C31 C30 -140.0(8) . . . . ?
C29 N7 C33 C32 172.6(7) . . . . ?
C30 N3 C17 C11 -170.8(7) . . . . ?
C31 N7 C29 C28 87.3(7) . . . . ?
C31 N7 C33 C32 -66.7(8) . . . . ?
C32 N5 C26 C20 -173.1(8) . . . . ?
C33 N7 C29 C28 -151.1(6) . . . . ?
C33 N7 C31 C30 98.7(8) . . . . ?
C34 N2 C9 C6 -172.0(7) . . . . ?
C35 N8 C37 C36 86.9(8) . . . . ?
C35 N8 C39 C38 -67.0(8) . . . . ?
C36 N4 C18 C15 -170.6(8) . . . . ?
C37 N8 C35 C34 -138.4(7) . . . . ?
C37 N8 C39 C38 171.7(6) . . . . ?
C38 N6 C27 C24 -172.8(7) . . . . ?
C39 N8 C35 C34 100.8(7) . . . . ?
C39 N8 C37 C36 -151.8(7) . . . . ?
